data_1512641
loop_
_publ_author_name
'Xiufeng Wang'
'Zhenhong Wei'
'Xiujuan Jiang'
'Jia Zhao'
'Xiaoming Liu'

_publ_section_title
;
 Synthesis and characterisation of hexacarbonyl 2-phenylethene-1,
 1-dithiolatodiiron
;
_journal_name_full
;
Inorganica Chimica Acta
;
_journal_page_first 112
_journal_page_last 117
_journal_paper_doi 10.1016/j.ica.2012.06.042
_journal_volume 392
_journal_year 2012
_chemical_formula_moiety 'C14 H6 Fe2 O6 S2'
_chemical_formula_sum 'C14 H6 Fe2 O6 S2'
_chemical_formula_weight 446.03
_space_group_IT_number 14
_symmetry_cell_setting monoclinic
_symmetry_space_group_name_Hall '-P 2ybc'
_symmetry_space_group_name_H-M 'P 1 21/c 1'
_atom_sites_solution_hydrogens geom
_atom_sites_solution_primary direct
_atom_sites_solution_secondary difmap
_cell_angle_alpha 90.00
_cell_angle_beta 101.1970(10)
_cell_angle_gamma 90.00
_cell_formula_units_Z 4
_cell_length_a 13.2281(7)
_cell_length_b 11.6337(6)
_cell_length_c 11.1937(6)
_cell_measurement_reflns_used 8180
_cell_measurement_temperature 296(2)
_cell_measurement_theta_max 28.29
_cell_measurement_theta_min 2.351
_cell_volume 1689.83(15)
_computing_cell_refinement 'SAINT, v6.0 (Bruker AXS, 2004)'
_computing_data_collection 'SMART, v6.0 (Bruker AXS, 2004)'
_computing_data_reduction 'SAINT, v6.0 (Bruker AXS, 2004)'
_computing_molecular_graphics 'ORTEP3 for Windows (Farrugia, 1997)'
_computing_publication_material 'SHELXL-97 (Sheldrick, 2008)'
_computing_structure_refinement 'SHELXL-97 (Sheldrick, 2008)'
_computing_structure_solution 'SHELXS-97 (Sheldrick, 2008)'
_diffrn_ambient_temperature 296(2)
_diffrn_measured_fraction_theta_full 0.996
_diffrn_measured_fraction_theta_max 0.996
_diffrn_measurement_device_type 'Bruker Apex-II CCD diffractometer'
_diffrn_measurement_method 'Thin slice \f & \w scans'
_diffrn_radiation_monochromator graphite
_diffrn_radiation_source 'fine-focus sealed tube'
_diffrn_radiation_type MoK\a
_diffrn_radiation_wavelength 0.71073
_diffrn_reflns_av_R_equivalents 0.0192
_diffrn_reflns_av_sigmaI/netI 0.0171
_diffrn_reflns_limit_h_max 16
_diffrn_reflns_limit_h_min -17
_diffrn_reflns_limit_k_max 14
_diffrn_reflns_limit_k_min -15
_diffrn_reflns_limit_l_max 14
_diffrn_reflns_limit_l_min -14
_diffrn_reflns_number 15608
_diffrn_reflns_theta_full 28.36
_diffrn_reflns_theta_max 28.36
_diffrn_reflns_theta_min 2.35
_exptl_absorpt_coefficient_mu 1.989
_exptl_absorpt_correction_T_max 0.646
_exptl_absorpt_correction_T_min 0.514
_exptl_absorpt_correction_type multi-scan
_exptl_absorpt_process_details 'SADABS, v2.10 (Sheldrick, G.M., 2003)'
_exptl_crystal_colour red
_exptl_crystal_density_diffrn 1.753
_exptl_crystal_density_method 'not measured'
_exptl_crystal_description block
_exptl_crystal_F_000 888
_exptl_crystal_size_max 0.34
_exptl_crystal_size_mid 0.30
_exptl_crystal_size_min 0.22
_refine_diff_density_max 0.869
_refine_diff_density_min -0.285
_refine_diff_density_rms 0.057
_refine_ls_extinction_method none
_refine_ls_goodness_of_fit_ref 1.006
_refine_ls_hydrogen_treatment constr
_refine_ls_matrix_type full
_refine_ls_number_parameters 217
_refine_ls_number_reflns 4236
_refine_ls_number_restraints 0
_refine_ls_restrained_S_all 1.006
_refine_ls_R_factor_all 0.0368
_refine_ls_R_factor_gt 0.0288
_refine_ls_shift/su_max 0.001
_refine_ls_shift/su_mean 0.000
_refine_ls_structure_factor_coef Fsqd
_refine_ls_weighting_details 'calc w=1/[\s^2^(Fo^2^)+(0.0454P)^2^+0.7813P] where P=(Fo^2^+2Fc^2^)/3'
_refine_ls_weighting_scheme calc
_refine_ls_wR_factor_gt 0.0764
_refine_ls_wR_factor_ref 0.0831
_reflns_number_gt 3572
_reflns_number_total 4236
_reflns_threshold_expression >2sigma(I)
_cod_data_source_file ICA-2012-392-112-117.cif
_cod_data_source_block t
_cod_depositor_comments
;
The following automatic conversions were performed:

'_exptl_absorpt_correction_type' value 'Multi-scan' changed to
'multi-scan' according to the built-in table from CIF Core dictionary
named 'cif_core.dic' version 2.4.1 from 2010-06-29.

Automatic conversion script
Id: cif_fix_values 1891 2012-01-12 08:04:46Z andrius 
;
_cod_original_sg_symbol_H-M 'P 21/c'
_cod_database_code 1512641

loop_
_symmetry_equiv_pos_as_xyz
'x, y, z'
'-x, y+1/2, -z+1/2'
'-x, -y, -z'
'x, -y-1/2, z-1/2'

loop_
_atom_site_label
_atom_site_type_symbol
_atom_site_fract_x
_atom_site_fract_y
_atom_site_fract_z
_atom_site_U_iso_or_equiv
_atom_site_adp_type
_atom_site_occupancy
_atom_site_symmetry_multiplicity
_atom_site_calc_flag
_atom_site_refinement_flags
Fe2 Fe 0.35931(2) 0.68347(2) 0.09427(3) 0.04146(9) Uani 1 1 d .
Fe1 Fe 0.25259(2) 0.51324(2) 0.12185(3) 0.04014(9) Uani 1 1 d .
S2 S 0.19584(4) 0.65844(5) -0.01149(4) 0.04017(12) Uani 1 1 d .
S1 S 0.25656(4) 0.67560(5) 0.23500(5) 0.04632(13) Uani 1 1 d .
C9 C -0.00744(19) 0.8269(2) 0.0248(2) 0.0538(5) Uani 1 1 d .
O3 O 0.31599(18) 0.36130(19) -0.0584(2) 0.0797(6) Uani 1 1 d .
C6 C 0.37349(19) 0.8367(2) 0.0724(3) 0.0588(6) Uani 1 1 d .
C5 C 0.41677(17) 0.6350(2) -0.0289(2) 0.0528(5) Uani 1 1 d .
C14 C -0.1063(2) 0.8319(2) 0.0475(3) 0.0644(7) Uani 1 1 d .
H14 H -0.1183 0.8098 0.1233 0.077 Uiso 1 1 calc R
O6 O 0.38175(19) 0.93124(18) 0.0554(3) 0.0945(7) Uani 1 1 d .
O5 O 0.45189(17) 0.6039(2) -0.1081(2) 0.0794(6) Uani 1 1 d .
C2 C 0.33074(19) 0.4341(2) 0.2437(2) 0.0541(5) Uani 1 1 d .
O4 O 0.54522(15) 0.6431(2) 0.2787(2) 0.0835(6) Uani 1 1 d .
O2 O 0.37926(18) 0.3845(2) 0.3212(2) 0.0850(6) Uani 1 1 d .
O1 O 0.04905(15) 0.41868(19) 0.1361(2) 0.0810(6) Uani 1 1 d .
C3 C 0.28974(19) 0.4199(2) 0.0105(2) 0.0527(5) Uani 1 1 d .
C10 C 0.0092(2) 0.8608(2) -0.0898(3) 0.0606(6) Uani 1 1 d .
H10 H 0.0751 0.8583 -0.1071 0.073 Uiso 1 1 calc R
C4 C 0.47416(17) 0.6582(2) 0.2062(2) 0.0542(5) Uani 1 1 d .
C7 C 0.15506(18) 0.7256(2) 0.1148(2) 0.0523(5) Uani 1 1 d .
C1 C 0.12823(19) 0.4532(2) 0.1314(2) 0.0533(5) Uani 1 1 d .
C8 C 0.07523(19) 0.7887(2) 0.1255(2) 0.0564(6) Uani 1 1 d .
H8 H 0.0701 0.8116 0.2038 0.068 Uiso 1 1 calc R
C13 C -0.1861(2) 0.8685(3) -0.0392(3) 0.0723(7) Uani 1 1 d .
H13 H -0.2523 0.8703 -0.0227 0.087 Uiso 1 1 calc R
C11 C -0.0734(2) 0.8984(2) -0.1775(3) 0.0661(7) Uani 1 1 d .
H11 H -0.0632 0.9204 -0.2541 0.079 Uiso 1 1 calc R
C12 C -0.1696(2) 0.9026(3) -0.1507(3) 0.0711(8) Uani 1 1 d .
H12 H -0.2246 0.9291 -0.2090 0.085 Uiso 1 1 calc R

loop_
_atom_site_aniso_label
_atom_site_aniso_U_11
_atom_site_aniso_U_22
_atom_site_aniso_U_33
_atom_site_aniso_U_23
_atom_site_aniso_U_13
_atom_site_aniso_U_12
Fe2 0.03065(15) 0.03889(16) 0.05265(18) 0.00096(12) 0.00265(12) -0.00041(10)
Fe1 0.03591(16) 0.03868(16) 0.04582(17) -0.00106(11) 0.00789(12) -0.00106(11)
S2 0.0323(2) 0.0450(3) 0.0419(2) -0.00302(19) 0.00409(19) 0.00275(18)
S1 0.0410(3) 0.0516(3) 0.0437(3) -0.0066(2) 0.0016(2) 0.0087(2)
C9 0.0503(13) 0.0412(11) 0.0633(14) -0.0004(10) -0.0053(11) 0.0031(9)
O3 0.0929(15) 0.0713(13) 0.0811(13) -0.0230(11) 0.0320(12) 0.0020(11)
C6 0.0459(12) 0.0472(13) 0.0767(17) 0.0018(11) -0.0046(12) -0.0019(10)
C5 0.0387(11) 0.0533(13) 0.0666(14) 0.0101(11) 0.0104(10) 0.0040(9)
C14 0.0613(16) 0.0667(16) 0.0645(15) -0.0016(13) 0.0104(13) -0.0006(12)
O6 0.0915(16) 0.0458(11) 0.136(2) 0.0119(12) -0.0023(14) -0.0063(11)
O5 0.0723(13) 0.0948(15) 0.0793(13) 0.0060(12) 0.0349(11) 0.0193(12)
C2 0.0533(13) 0.0487(13) 0.0609(14) 0.0024(11) 0.0122(11) 0.0065(10)
O4 0.0506(11) 0.0982(16) 0.0906(14) 0.0183(13) -0.0137(10) 0.0045(11)
O2 0.0872(15) 0.0799(14) 0.0814(14) 0.0220(12) 0.0002(12) 0.0272(12)
O1 0.0550(11) 0.0816(14) 0.1111(17) -0.0065(12) 0.0277(11) -0.0212(10)
C3 0.0530(13) 0.0470(12) 0.0589(13) -0.0036(10) 0.0130(11) -0.0031(10)
C10 0.0480(13) 0.0499(13) 0.0839(18) 0.0048(12) 0.0124(12) 0.0059(10)
C4 0.0383(11) 0.0546(13) 0.0666(14) 0.0052(11) 0.0025(11) -0.0005(9)
C7 0.0448(12) 0.0489(12) 0.0628(13) -0.0051(10) 0.0095(10) -0.0008(9)
C1 0.0495(12) 0.0488(12) 0.0628(14) -0.0016(10) 0.0140(11) -0.0046(10)
C8 0.0505(13) 0.0547(13) 0.0633(14) -0.0076(11) 0.0092(11) 0.0075(10)
C13 0.0515(15) 0.0776(19) 0.087(2) 0.0014(16) 0.0108(14) 0.0097(13)
C11 0.0702(17) 0.0621(16) 0.0635(15) 0.0080(12) 0.0065(13) 0.0092(13)
C12 0.0557(15) 0.0720(18) 0.0776(18) 0.0059(15) -0.0070(13) 0.0130(13)

loop_
_atom_type_symbol
_atom_type_description
_atom_type_scat_dispersion_real
_atom_type_scat_dispersion_imag
_atom_type_scat_source
C C 0.0033 0.0016 'International Tables Vol C Tables 4.2.6.8 and 6.1.1.4'
H H 0.0000 0.0000 'International Tables Vol C Tables 4.2.6.8 and 6.1.1.4'
N N 0.0061 0.0033 'International Tables Vol C Tables 4.2.6.8 and 6.1.1.4'
O O 0.0106 0.0060 'International Tables Vol C Tables 4.2.6.8 and 6.1.1.4'
S S 0.1246 0.1234 'International Tables Vol C Tables 4.2.6.8 and 6.1.1.4'
Fe Fe 0.3463 0.8444 'International Tables Vol C Tables 4.2.6.8 and 6.1.1.4'

loop_
_geom_angle_atom_site_label_1
_geom_angle_atom_site_label_2
_geom_angle_atom_site_label_3
_geom_angle
C5 Fe2 C4 93.30(11)
C5 Fe2 C6 97.79(12)
C4 Fe2 C6 99.16(11)
C5 Fe2 S2 93.54(8)
C4 Fe2 S2 158.85(8)
C6 Fe2 S2 99.70(8)
C5 Fe2 S1 157.13(8)
C4 Fe2 S1 92.78(8)
C6 Fe2 S1 102.97(10)
S2 Fe2 S1 73.71(2)
C5 Fe2 Fe1 100.41(8)
C4 Fe2 Fe1 101.94(8)
C6 Fe2 Fe1 151.13(8)
S2 Fe2 Fe1 57.104(16)
S1 Fe2 Fe1 56.735(17)
C3 Fe1 C2 91.30(11)
C3 Fe1 C1 100.51(11)
C2 Fe1 C1 98.79(11)
C3 Fe1 S1 155.88(8)
C2 Fe1 S1 93.16(8)
C1 Fe1 S1 102.20(8)
C3 Fe1 S2 95.35(8)
C2 Fe1 S2 160.60(8)
C1 Fe1 S2 97.88(8)
S1 Fe1 S2 73.62(2)
C3 Fe1 Fe2 99.04(8)
C2 Fe1 Fe2 104.22(8)
C1 Fe1 Fe2 149.29(8)
S1 Fe1 Fe2 56.908(18)
S2 Fe1 Fe2 56.757(16)
C7 S2 Fe2 86.26(8)
C7 S2 Fe1 85.29(8)
Fe2 S2 Fe1 66.139(17)
C7 S1 Fe1 85.36(8)
C7 S1 Fe2 85.92(8)
Fe1 S1 Fe2 66.357(18)
C14 C9 C10 118.7(2)
C14 C9 C8 117.3(2)
C10 C9 C8 124.0(2)
O6 C6 Fe2 178.0(3)
O5 C5 Fe2 179.0(2)
C13 C14 C9 121.0(3)
C13 C14 H14 119.5
C9 C14 H14 119.5
O2 C2 Fe1 179.3(2)
O3 C3 Fe1 178.1(2)
C11 C10 C9 119.6(2)
C11 C10 H10 120.2
C9 C10 H10 120.2
O4 C4 Fe2 178.4(3)
C8 C7 S2 133.6(2)
C8 C7 S1 127.5(2)
S2 C7 S1 98.83(12)
O1 C1 Fe1 177.9(2)
C7 C8 C9 126.0(2)
C7 C8 H8 117.0
C9 C8 H8 117.0
C14 C13 C12 120.3(3)
C14 C13 H13 119.9
C12 C13 H13 119.9
C12 C11 C10 119.7(3)
C12 C11 H11 120.1
C10 C11 H11 120.1
C11 C12 C13 120.7(3)
C11 C12 H12 119.6
C13 C12 H12 119.6

loop_
_geom_bond_atom_site_label_1
_geom_bond_atom_site_label_2
_geom_bond_distance
Fe2 C5 1.790(3)
Fe2 C4 1.796(2)
Fe2 C6 1.814(3)
Fe2 S2 2.2734(6)
Fe2 S1 2.2735(6)
Fe2 Fe1 2.4859(4)
Fe1 C3 1.793(2)
Fe1 C2 1.797(3)
Fe1 C1 1.809(2)
Fe1 S1 2.2690(6)
Fe1 S2 2.2824(6)
S2 C7 1.788(2)
S1 C7 1.803(3)
C9 C14 1.381(4)
C9 C10 1.399(4)
C9 C8 1.479(3)
O3 C3 1.133(3)
C6 O6 1.126(3)
C5 O5 1.137(3)
C14 C13 1.356(4)
C14 H14 0.9300
C2 O2 1.132(3)
O4 C4 1.130(3)
O1 C1 1.132(3)
C10 C11 1.390(4)
C10 H10 0.9300
C7 C8 1.310(3)
C8 H8 0.9300
C13 C12 1.367(4)
C13 H13 0.9300
C11 C12 1.364(4)
C11 H11 0.9300
C12 H12 0.9300
